data_4021048
loop_
_publ_author_name
'David M. Hodgson'
'Fr\'ed\'eric Le Strat'
'Thomas D. Avery'
'Andrew C. Donohue'
'Tobias Br\"uckl'

_publ_section_title
;
 Stereocontrolled Syntheses of the Nemorensic Acids Using
 6-Diazoheptane-2,5-dione in Carbonyl Ylide Cycloadditions
;
_journal_name_full 'Journal of Organic Chemistry'
_journal_page_first 8796
_journal_page_last 8803
_journal_paper_doi 10.1021/jo048446b
_journal_volume 69
_journal_year 2004
_chemical_formula_moiety ' C10 H18 O3 '
_chemical_formula_sum 'C10 H18 O3'
_chemical_formula_weight 186.25
_space_group_IT_number 14
_symmetry_cell_setting monoclinic
_symmetry_space_group_name_Hall '-P 2ybc'
_symmetry_space_group_name_H-M 'P 1 21/c 1'
_cell_angle_alpha 90
_cell_angle_beta 101.2986(13)
_cell_angle_gamma 90
_cell_formula_units_Z 4
_cell_length_a 5.9658(2)
_cell_length_b 12.6612(3)
_cell_length_c 13.5514(4)
_cell_measurement_temperature 150
_cell_volume 1003.8
_diffrn_ambient_temperature 150
_exptl_crystal_density_diffrn 1.232
_cod_depositor_comments
;
The following automatic conversions were performed:
'_symmetry_cell_setting' value 'Monoclinic ' changed to 'monoclinic'
according to '/home/saulius/struct/CIF-dictionaries/cif_core.dic'
dictionary named 'cif_core.dic' version 2.4.1 from 2010-06-29.

Automatic conversion script
Id: cif_fix_enum 1527 2010-12-29 10:47:43Z saulius 
;
_cod_original_sg_symbol_H-M 'P 21/c'
_cod_original_formula_sum ' C10 H18 O3 '
_cod_database_code 4021048

loop_
_symmetry_equiv_pos_as_xyz
x,y,z
-x,-y,-z
-x,y+1/2,-z+1/2
x,-y+1/2,z+1/2

loop_
_atom_site_label
_atom_site_fract_x
_atom_site_fract_y
_atom_site_fract_z
_atom_site_U_iso_or_equiv
_atom_site_occupancy
_atom_site_adp_type
O1 0.19359(16) 0.24164(8) 0.37296(8) 0.0208 1.0000 Uani
C1 0.2653(2) 0.13586(11) 0.34713(11) 0.0221 1.0000 Uani
C2 0.1813(3) 0.12172(13) 0.23405(12) 0.0284 1.0000 Uani
C3 0.2890(3) 0.20434(14) 0.17595(12) 0.0304 1.0000 Uani
C4 0.2771(2) 0.31401(13) 0.22081(12) 0.0283 1.0000 Uani
C5 0.3471(2) 0.31397(12) 0.33733(11) 0.0223 1.0000 Uani
C6 0.5849(2) 0.26161(12) 0.3758(1) 0.0209 1.0000 Uani
C7 0.5270(2) 0.14298(12) 0.37506(12) 0.0249 1.0000 Uani
C8 0.1610(3) 0.05686(14) 0.40877(14) 0.0331 1.0000 Uani
O2 0.4037(2) 0.38933(11) 0.1758(1) 0.0420 1.0000 Uani
C9 0.3117(3) 0.42183(14) 0.37935(15) 0.0360 1.0000 Uani
O3 0.73082(18) 0.28958(9) 0.30697(8) 0.0281 1.0000 Uani
C10 0.6987(3) 0.29656(15) 0.48123(12) 0.0349 1.0000 Uani
H1 0.555(4) 0.3725(19) 0.2030(19) 0.059(7) 1.0000 Uiso
H2 0.874(4) 0.2711(18) 0.3344(16) 0.046(6) 1.0000 Uiso
H21 0.0112 0.1296 0.2177 0.0336 1.0000 Uiso
H22 0.2241 0.0496 0.2139 0.0336 1.0000 Uiso
H31 0.4528 0.1855 0.1785 0.0360 1.0000 Uiso
H32 0.2055 0.2050 0.1044 0.0360 1.0000 Uiso
H41 0.1131 0.3362 0.2046 0.0333 1.0000 Uiso
H71 0.5837 0.1115 0.4430 0.0298 1.0000 Uiso
H72 0.5977 0.1051 0.3240 0.0298 1.0000 Uiso
H81 0.2068 -0.0162 0.3928 0.0403 1.0000 Uiso
H82 0.2167 0.0714 0.4820 0.0403 1.0000 Uiso
H83 -0.0093 0.0631 0.3922 0.0403 1.0000 Uiso
H91 0.4161 0.4738 0.3559 0.0435 1.0000 Uiso
H92 0.3461 0.4188 0.4545 0.0435 1.0000 Uiso
H93 0.1494 0.4443 0.3555 0.0435 1.0000 Uiso
H101 0.8496 0.2602 0.5012 0.0411 1.0000 Uiso
H102 0.7226 0.3747 0.4819 0.0411 1.0000 Uiso
H103 0.5986 0.2776 0.5298 0.0411 1.0000 Uiso

loop_
_atom_site_aniso_label
_atom_site_aniso_U_11
_atom_site_aniso_U_22
_atom_site_aniso_U_33
_atom_site_aniso_U_23
_atom_site_aniso_U_13
_atom_site_aniso_U_12
O1 0.0148(4) 0.0224(5) 0.0266(5) 0.0016(4) 0.0072(4) 0.0018(4)
C1 0.0166(6) 0.0208(8) 0.0294(7) 0.0018(6) 0.0056(5) 0.0031(5)
C2 0.0221(7) 0.0294(8) 0.0325(8) -0.0058(6) 0.0026(6) -0.0032(6)
C3 0.0239(7) 0.044(1) 0.0221(7) 0.0005(6) 0.0013(6) -0.0021(7)
C4 0.0196(7) 0.0314(9) 0.0323(8) 0.0124(6) 0.0011(6) -0.0011(6)
C5 0.0156(6) 0.0224(8) 0.0292(7) 0.0030(6) 0.0054(5) 0.0005(5)
C6 0.0126(6) 0.0288(8) 0.0215(7) 0.0005(6) 0.0038(5) 0.0005(5)
C7 0.0177(6) 0.0265(8) 0.0302(7) 0.0042(6) 0.0040(6) 0.0049(6)
C8 0.0274(8) 0.0289(9) 0.0445(9) 0.0117(7) 0.0101(7) -0.0001(6)
O2 0.0355(7) 0.0453(8) 0.0440(7) 0.0248(6) 0.0048(6) -0.0057(6)
C9 0.0280(8) 0.0251(9) 0.0556(11) -0.0041(8) 0.0096(7) 0.0027(7)
O3 0.0147(5) 0.0409(7) 0.0295(6) 0.0052(5) 0.0065(4) -0.0006(4)
C10 0.0254(8) 0.0497(11) 0.0276(8) -0.0071(7) 0.0007(6) -0.0007(7)

loop_
_geom_bond_atom_site_label_1
_geom_bond_site_symmetry_1
_geom_bond_atom_site_label_2
_geom_bond_site_symmetry_2
_geom_bond_distance
_geom_bond_publ_flag
O1 . C1 . 1.4691(17) yes
O1 . C5 . 1.4437(17) yes
C1 . C2 . 1.527(2) yes
C1 . C7 . 1.5353(19) yes
C1 . C8 . 1.513(2) yes
C2 . C3 . 1.525(2) yes
C2 . H21 . 1.0000 no
C2 . H22 . 1.0000 no
C3 . C4 . 1.523(2) yes
C3 . H31 . 1.0000 no
C3 . H32 . 1.0000 no
C4 . C5 . 1.552(2) yes
C4 . O2 . 1.4255(19) yes
C4 . H41 . 1.0000 no
C5 . C6 . 1.5599(19) yes
C5 . C10 . 1.510(2) yes
C6 . C7 . 1.541(2) yes
C6 . O3 . 1.4398(16) yes
C6 . C11 . 1.522(2) yes
C7 . H71 . 1.0000 no
C7 . H72 . 1.0000 no
C8 . H81 . 1.0000 no
C8 . H82 . 1.0000 no
C8 . H83 . 1.0000 no
O2 . H1 . 0.93(3) yes
C9 . H91 . 1.0000 no
C9 . H92 . 1.000 no
C9 . H93 . 1.0000 no
O3 . H2 . 0.89(2) yes
C10 . H101 . 1.0000 no
C10 . H102 . 1.0000 no
C10 . H103 . 1.0000 no
